data_4062142
_journal_name_full Organometallics
_journal_year 2003
_chemical_formula_sum 'C106 H137 Cl2 Eu4 N6 Si6'
_chemical_formula_weight 2342.50
_space_group_IT_number 14
_symmetry_cell_setting monoclinic
_symmetry_space_group_name_Hall '-P 2ybc'
_symmetry_space_group_name_H-M 'P 1 21/c 1'
_cell_angle_alpha 90.00
_cell_angle_beta 109.1290(10)
_cell_angle_gamma 90.00
_cell_formula_units_Z 2
_cell_length_a 16.7799(2)
_cell_length_b 23.2707(3)
_cell_length_c 15.58510(10)
_cell_measurement_temperature 293(2)
_cell_volume 5749.64(11)
_diffrn_ambient_temperature 293(2)
_exptl_crystal_density_diffrn 1.353
_cod_depositor_comments
;
The following automatic conversions were performed:
'_symmetry_cell_setting' value 'Monoclinic' changed to 'monoclinic'
according to '/home/saulius/struct/CIF-dictionaries/cif_core.dic'
dictionary named 'cif_core.dic' version 2.4.1 from 2010-06-29.

Automatic conversion script
Id: cif_fix_enum 1527 2010-12-29 10:47:43Z saulius 
;
_cod_original_sg_symbol_H-M 'P 21/c'
_cod_database_code 4062142

loop_
_symmetry_equiv_pos_as_xyz
'x, y, z'
'-x, y+1/2, -z+1/2'
'-x, -y, -z'
'x, -y-1/2, z-1/2'

loop_
_atom_site_label
_atom_site_type_symbol
_atom_site_fract_x
_atom_site_fract_y
_atom_site_fract_z
_atom_site_U_iso_or_equiv
_atom_site_adp_type
_atom_site_occupancy
_atom_site_symmetry_multiplicity
_atom_site_calc_flag
_atom_site_refinement_flags
_atom_site_disorder_assembly
_atom_site_disorder_group
Eu1 Eu 0.61292(2) 0.130629(14) 0.50779(2) 0.04231(12) Uani 1 1 d . . .
Eu2 Eu 0.68014(2) -0.023193(14) 0.66586(2) 0.04367(12) Uani 1 1 d . . .
Cl Cl 0.72367(12) 0.03773(7) 0.53249(13) 0.0548(5) Uani 1 1 d . . .
Si1 Si 0.27470(14) 0.17360(9) 0.33940(16) 0.0638(7) Uani 1 1 d . . .
Si2 Si 0.69614(15) 0.26577(9) 0.46254(15) 0.0628(7) Uani 1 1 d . . .
Si3 Si 0.70159(15) -0.00050(10) 1.03208(15) 0.0644(7) Uani 1 1 d . . .
N1 N 0.2311(4) 0.1132(2) 0.3746(5) 0.0643(18) Uani 1 1 d . . .
N2 N 0.7187(4) 0.1940(2) 0.4441(4) 0.0586(17) Uani 1 1 d . . .
N3 N 0.6891(5) -0.0531(3) 1.1032(5) 0.084(2) Uani 1 1 d . . .
C1 C 0.1437(6) 0.0990(4) 0.3295(8) 0.102(3) Uani 1 1 d . . .
H1A H 0.1364 0.0578 0.3220 0.123 Uiso 1 1 calc R . .
H1B H 0.1231 0.1170 0.2701 0.123 Uiso 1 1 calc R . .
C2 C 0.0969(8) 0.1223(6) 0.3916(11) 0.153(5) Uani 1 1 d . . .
H2A H 0.0731 0.1597 0.3706 0.183 Uiso 1 1 calc R . .
H2B H 0.0513 0.0965 0.3912 0.183 Uiso 1 1 calc R . .
C3 C 0.1583(9) 0.1269(6) 0.4852(10) 0.159(5) Uani 1 1 d . . .
H3A H 0.1582 0.1654 0.5090 0.191 Uiso 1 1 calc R . .
H3B H 0.1446 0.0998 0.5256 0.191 Uiso 1 1 calc R . .
C4 C 0.2417(6) 0.1132(3) 0.4760(6) 0.080(3) Uani 1 1 d . . .
H4A H 0.2609 0.0758 0.5022 0.096 Uiso 1 1 calc R . .
H4B H 0.2831 0.1417 0.5076 0.096 Uiso 1 1 calc R . .
C5 C 0.2267(6) 0.2425(3) 0.3580(7) 0.111(4) Uani 1 1 d . . .
H5A H 0.2526 0.2738 0.3369 0.166 Uiso 1 1 calc R . .
H5B H 0.2353 0.2472 0.4216 0.166 Uiso 1 1 calc R . .
H5C H 0.1673 0.2420 0.3250 0.166 Uiso 1 1 calc R . .
C6 C 0.2573(5) 0.1633(4) 0.2161(5) 0.098(3) Uani 1 1 d . . .
H6A H 0.2408 0.1991 0.1848 0.148 Uiso 1 1 calc R . .
H6B H 0.2136 0.1353 0.1920 0.148 Uiso 1 1 calc R . .
H6C H 0.3086 0.1501 0.2080 0.148 Uiso 1 1 calc R . .
C7 C 0.3898(4) 0.1740(2) 0.4069(5) 0.0488(19) Uani 1 1 d . . .
H7A H 0.4178 0.2013 0.3793 0.059 Uiso 1 1 calc R . .
H7B H 0.3963 0.1877 0.4676 0.059 Uiso 1 1 calc R . .
C8 C 0.4345(4) 0.1161(3) 0.4147(5) 0.0420(18) Uani 1 1 d . . .
C9 C 0.4706(4) 0.0922(3) 0.3523(4) 0.0407(17) Uani 1 1 d . . .
C10 C 0.4818(4) 0.1157(3) 0.2725(5) 0.052(2) Uani 1 1 d . . .
H10A H 0.4602 0.1517 0.2513 0.062 Uiso 1 1 calc R . .
C11 C 0.5246(5) 0.0847(3) 0.2279(5) 0.058(2) Uani 1 1 d . . .
H11A H 0.5314 0.0996 0.1753 0.069 Uiso 1 1 calc R . .
C12 C 0.5582(5) 0.0310(3) 0.2593(5) 0.057(2) Uani 1 1 d . . .
H12A H 0.5867 0.0110 0.2266 0.068 Uiso 1 1 calc R . .
C13 C 0.5512(4) 0.0063(3) 0.3368(5) 0.0494(19) Uani 1 1 d . . .
H13A H 0.5755 -0.0293 0.3567 0.059 Uiso 1 1 calc R . .
C14 C 0.5052(4) 0.0369(3) 0.3868(4) 0.0380(17) Uani 1 1 d . . .
C15 C 0.4901(4) 0.0269(3) 0.4705(4) 0.0387(17) Uani 1 1 d . . .
C16 C 0.4471(4) 0.0756(3) 0.4858(4) 0.0399(17) Uani 1 1 d . . .
H16A H 0.4292 0.0806 0.5358 0.048 Uiso 1 1 calc R . .
C17 C 0.6987(7) 0.1755(5) 0.3459(6) 0.104(3) Uani 1 1 d . . .
H17A H 0.6574 0.1447 0.3318 0.125 Uiso 1 1 calc R . .
H17B H 0.6757 0.2075 0.3056 0.125 Uiso 1 1 calc R . .
C18 C 0.7769(10) 0.1557(7) 0.3340(8) 0.185(7) Uani 1 1 d . . .
H18A H 0.7844 0.1742 0.2814 0.222 Uiso 1 1 calc R . .
H18B H 0.7744 0.1145 0.3239 0.222 Uiso 1 1 calc R . .
C19 C 0.8483(7) 0.1696(5) 0.4155(7) 0.116(4) Uani 1 1 d . . .
H19A H 0.8763 0.2045 0.4068 0.140 Uiso 1 1 calc R . .
H19B H 0.8890 0.1385 0.4310 0.140 Uiso 1 1 calc R . .
C20 C 0.8079(5) 0.1776(3) 0.4877(5) 0.067(2) Uani 1 1 d . . .
H20A H 0.8112 0.1421 0.5215 0.080 Uiso 1 1 calc R . .
H20B H 0.8373 0.2073 0.5298 0.080 Uiso 1 1 calc R . .
C21 C 0.5817(6) 0.2762(4) 0.4001(6) 0.095(3) Uani 1 1 d . . .
H21A H 0.5729 0.3135 0.3723 0.142 Uiso 1 1 calc R . .
H21B H 0.5505 0.2732 0.4417 0.142 Uiso 1 1 calc R . .
H21C H 0.5626 0.2473 0.3540 0.142 Uiso 1 1 calc R . .
C22 C 0.7632(5) 0.3165(3) 0.4250(5) 0.085(3) Uani 1 1 d . . .
H22A H 0.7477 0.3552 0.4336 0.128 Uiso 1 1 calc R . .
H22B H 0.7554 0.3102 0.3619 0.128 Uiso 1 1 calc R . .
H22C H 0.8214 0.3103 0.4601 0.128 Uiso 1 1 calc R . .
C23 C 0.7155(5) 0.2733(3) 0.5865(5) 0.061(2) Uani 1 1 d . . .
H23A H 0.7758 0.2753 0.6177 0.073 Uiso 1 1 calc R . .
H23B H 0.6911 0.3093 0.5973 0.073 Uiso 1 1 calc R . .
C24 C 0.6793(5) 0.2248(3) 0.6269(5) 0.050(2) Uani 1 1 d . . .
C25 C 0.5965(5) 0.2197(3) 0.6317(4) 0.0473(19) Uani 1 1 d . . .
C26 C 0.5273(5) 0.2588(3) 0.6070(5) 0.057(2) Uani 1 1 d . . .
H26A H 0.5311 0.2937 0.5794 0.068 Uiso 1 1 calc R . .
C27 C 0.4553(5) 0.2442(3) 0.6245(5) 0.059(2) Uani 1 1 d . . .
H27A H 0.4106 0.2700 0.6100 0.070 Uiso 1 1 calc R . .
C28 C 0.4473(5) 0.1917(3) 0.6633(5) 0.060(2) Uani 1 1 d . . .
H28A H 0.3969 0.1830 0.6730 0.072 Uiso 1 1 calc R . .
C29 C 0.5113(5) 0.1527(3) 0.6874(4) 0.0506(19) Uani 1 1 d . . .
H29A H 0.5037 0.1175 0.7119 0.061 Uiso 1 1 calc R . .
C30 C 0.5902(5) 0.1658(3) 0.6752(4) 0.0418(17) Uani 1 1 d . . .
C31 C 0.6708(4) 0.1374(3) 0.6987(4) 0.0399(17) Uani 1 1 d . . .
C32 C 0.7241(4) 0.1746(3) 0.6701(4) 0.0461(18) Uani 1 1 d . . .
H32A H 0.7856 0.1705 0.6888 0.055 Uiso 1 1 calc R . .
C33 C 0.7003(4) 0.0851(3) 0.7523(4) 0.0380(16) Uani 1 1 d . . .
C34 C 0.7832(4) 0.0611(3) 0.7812(4) 0.0447(18) Uani 1 1 d . . .
C35 C 0.8595(5) 0.0740(3) 0.7653(5) 0.061(2) Uani 1 1 d . . .
H35A H 0.8603 0.1035 0.7255 0.074 Uiso 1 1 calc R . .
C36 C 0.9318(5) 0.0442(4) 0.8067(6) 0.072(2) Uani 1 1 d . . .
H36A H 0.9803 0.0532 0.7931 0.086 Uiso 1 1 calc R . .
C37 C 0.9351(5) 0.0000(4) 0.8698(6) 0.077(3) Uani 1 1 d . . .
H37A H 0.9858 -0.0183 0.9001 0.092 Uiso 1 1 calc R . .
C38 C 0.8626(6) -0.0154(3) 0.8856(5) 0.065(2) Uani 1 1 d . . .
H38A H 0.8635 -0.0457 0.9248 0.078 Uiso 1 1 calc R . .
C39 C 0.7856(5) 0.0143(3) 0.8428(5) 0.0492(19) Uani 1 1 d . . .
C40 C 0.7050(4) 0.0077(3) 0.8512(4) 0.0460(18) Uani 1 1 d . . .
C41 C 0.6533(4) 0.0513(3) 0.7961(4) 0.0441(18) Uani 1 1 d . . .
H41A H 0.5974 0.0619 0.7982 0.053 Uiso 1 1 calc R . .
C42 C 0.6823(5) -0.0311(3) 0.9179(5) 0.060(2) Uani 1 1 d . . .
H42A H 0.7142 -0.0664 0.9240 0.072 Uiso 1 1 calc R . .
H42B H 0.6229 -0.0409 0.8926 0.072 Uiso 1 1 calc R . .
C43 C 0.8103(6) 0.0294(4) 1.0820(6) 0.101(3) Uani 1 1 d . . .
H43A H 0.8509 -0.0006 1.0873 0.151 Uiso 1 1 calc R . .
H43B H 0.8171 0.0449 1.1411 0.151 Uiso 1 1 calc R . .
H43C H 0.8187 0.0593 1.0434 0.151 Uiso 1 1 calc R . .
C44 C 0.6209(7) 0.0570(4) 1.0221(7) 0.118(4) Uani 1 1 d . . .
H44A H 0.5654 0.0410 0.9966 0.177 Uiso 1 1 calc R . .
H44B H 0.6284 0.0871 0.9835 0.177 Uiso 1 1 calc R . .
H44C H 0.6275 0.0723 1.0812 0.177 Uiso 1 1 calc R . .
C45 C 0.6253(8) -0.0975(6) 1.0777(8) 0.161(6) Uani 1 1 d . . .
H45A H 0.5708 -0.0806 1.0455 0.194 Uiso 1 1 calc R . .
H45B H 0.6388 -0.1250 1.0377 0.194 Uiso 1 1 calc R . .
C46 C 0.6222(8) -0.1255(5) 1.1569(10) 0.133(4) Uani 1 1 d . . .
H46A H 0.6190 -0.1668 1.1480 0.160 Uiso 1 1 calc R . .
H46B H 0.5731 -0.1131 1.1718 0.160 Uiso 1 1 calc R . .
C47 C 0.7009(9) -0.1098(4) 1.2310(8) 0.126(4) Uani 1 1 d . . .
H47A H 0.6885 -0.0895 1.2796 0.151 Uiso 1 1 calc R . .
H47B H 0.7345 -0.1435 1.2558 0.151 Uiso 1 1 calc R . .
C48 C 0.7447(8) -0.0719(6) 1.1845(9) 0.162(6) Uani 1 1 d . . .
H48A H 0.7684 -0.0392 1.2228 0.194 Uiso 1 1 calc R . .
H48B H 0.7905 -0.0928 1.1736 0.194 Uiso 1 1 calc R . .
C51 C 0.0168(14) 0.2146(8) 0.0772(15) 0.133(8) Uiso 0.50 1 d PD . .
C52 C 0.0406(12) 0.2701(7) 0.1175(12) 0.097(6) Uiso 0.50 1 d PD . .
H52A H 0.0751 0.2908 0.0925 0.117 Uiso 0.50 1 calc PR . .
C53 C 0.0203(12) 0.3010(8) 0.1925(13) 0.110(7) Uiso 0.50 1 d PD . .
H53A H 0.0344 0.3387 0.2114 0.132 Uiso 0.50 1 calc PR . .
C54 C -0.0258(13) 0.2605(7) 0.2298(14) 0.113(7) Uiso 0.50 1 d PD . .
H54A H -0.0457 0.2703 0.2770 0.135 Uiso 0.50 1 calc PR . .
C55 C -0.0381(12) 0.2066(7) 0.1908(12) 0.096(6) Uiso 0.50 1 d PD . .
H55A H -0.0582 0.1821 0.2263 0.116 Uiso 0.50 1 calc PR . .
C56 C -0.0310(12) 0.1759(8) 0.1164(13) 0.106(6) Uiso 0.50 1 d PD . .
H56A H -0.0517 0.1395 0.0964 0.127 Uiso 0.50 1 calc PR . .
C57 C 0.0053(16) 0.1659(10) 0.0117(16) 0.165(10) Uiso 0.50 1 d PD . .
H57A H 0.0318 0.1752 -0.0326 0.248 Uiso 0.50 1 calc PR . .
H57B H -0.0538 0.1594 -0.0184 0.248 Uiso 0.50 1 calc PR . .
H57C H 0.0305 0.1318 0.0439 0.248 Uiso 0.50 1 calc PR . .
C111 C 0.0767(19) -0.0009(10) 0.5912(15) 0.168(10) Uiso 0.50 1 d PD . .
H11D H 0.1256 -0.0055 0.6406 0.202 Uiso 0.50 1 calc PR . .
C112 C 0.0624(10) -0.0217(6) 0.4984(10) 0.058(4) Uiso 0.50 1 d PD . .
H11B H 0.1129 -0.0367 0.4958 0.070 Uiso 0.50 1 calc PR . .
C113 C -0.0011(15) -0.0279(9) 0.4084(14) 0.137(8) Uiso 0.50 1 d PD . .
H11C H 0.0063 -0.0473 0.3593 0.164 Uiso 0.50 1 calc PR . .

loop_
_atom_site_aniso_label
_atom_site_aniso_U_11
_atom_site_aniso_U_22
_atom_site_aniso_U_33
_atom_site_aniso_U_23
_atom_site_aniso_U_13
_atom_site_aniso_U_12
Eu1 0.0453(2) 0.0453(2) 0.0313(2) -0.00041(17) 0.00564(17) -0.00350(17)
Eu2 0.0453(2) 0.0437(2) 0.0368(2) -0.00025(18) 0.00631(17) -0.00029(17)
Cl 0.0533(12) 0.0605(11) 0.0506(12) 0.0059(9) 0.0169(10) 0.0023(9)
Si1 0.0592(15) 0.0520(12) 0.0703(17) 0.0097(12) 0.0076(13) 0.0117(11)
Si2 0.0667(16) 0.0635(14) 0.0446(14) 0.0179(12) -0.0002(12) -0.0149(11)
Si3 0.0729(17) 0.0770(15) 0.0409(14) 0.0086(12) 0.0157(12) -0.0149(12)
N1 0.054(5) 0.059(4) 0.077(5) 0.003(4) 0.018(4) 0.007(3)
N2 0.060(4) 0.073(4) 0.034(4) 0.003(3) 0.002(3) -0.021(3)
N3 0.084(6) 0.114(6) 0.042(5) 0.028(4) 0.003(4) -0.018(5)
C1 0.069(7) 0.103(7) 0.133(10) -0.017(7) 0.030(7) 0.006(6)
C2 0.084(10) 0.190(13) 0.198(16) 0.057(12) 0.064(11) 0.009(9)
C3 0.115(12) 0.217(14) 0.173(15) 0.013(11) 0.084(11) 0.038(10)
C4 0.091(8) 0.062(5) 0.095(8) -0.007(5) 0.041(6) 0.005(5)
C5 0.105(9) 0.061(5) 0.161(11) 0.005(6) 0.037(7) 0.020(5)
C6 0.074(7) 0.137(8) 0.067(7) 0.016(6) 0.000(5) 0.004(6)
C7 0.059(5) 0.035(4) 0.048(5) 0.005(3) 0.011(4) 0.006(3)
C8 0.038(4) 0.044(4) 0.037(4) -0.004(3) 0.002(3) -0.002(3)
C9 0.046(4) 0.045(4) 0.025(4) 0.004(3) 0.003(3) 0.001(3)
C10 0.048(5) 0.056(5) 0.040(5) 0.011(4) -0.001(4) 0.000(4)
C11 0.067(6) 0.066(5) 0.038(5) 0.009(4) 0.014(4) -0.008(4)
C12 0.065(5) 0.072(5) 0.042(5) -0.006(4) 0.028(4) -0.006(4)
C13 0.047(5) 0.059(4) 0.043(5) -0.006(4) 0.017(4) -0.003(4)
C14 0.036(4) 0.047(4) 0.025(4) -0.003(3) 0.002(3) -0.001(3)
C15 0.040(4) 0.051(4) 0.021(4) 0.004(3) 0.005(3) 0.008(3)
C16 0.045(4) 0.044(4) 0.028(4) -0.004(3) 0.009(3) 0.001(3)
C17 0.115(9) 0.132(8) 0.065(7) -0.009(6) 0.027(6) -0.049(7)
C18 0.151(14) 0.32(2) 0.081(10) -0.032(11) 0.037(10) 0.069(14)
C19 0.118(10) 0.157(10) 0.073(8) 0.017(7) 0.030(7) -0.003(7)
C20 0.072(6) 0.071(5) 0.053(6) 0.004(4) 0.015(5) -0.010(4)
C21 0.108(8) 0.107(7) 0.060(6) 0.031(5) 0.016(6) -0.006(6)
C22 0.101(7) 0.076(5) 0.066(6) 0.020(5) 0.011(5) -0.022(5)
C23 0.071(6) 0.045(4) 0.057(5) 0.000(4) 0.010(4) -0.015(4)
C24 0.065(6) 0.041(4) 0.037(5) -0.004(3) 0.005(4) -0.014(4)
C25 0.066(6) 0.042(4) 0.029(4) -0.008(3) 0.010(4) -0.006(4)
C26 0.073(6) 0.044(4) 0.044(5) -0.004(4) 0.007(4) 0.010(4)
C27 0.056(6) 0.066(5) 0.046(5) -0.013(4) 0.006(4) 0.019(4)
C28 0.054(5) 0.078(6) 0.047(5) -0.004(4) 0.016(4) 0.007(5)
C29 0.061(5) 0.057(4) 0.034(5) -0.014(4) 0.014(4) -0.001(4)
C30 0.053(5) 0.046(4) 0.021(4) 0.000(3) 0.004(3) -0.004(4)
C31 0.054(5) 0.037(4) 0.025(4) -0.004(3) 0.007(3) -0.013(3)
C32 0.045(4) 0.051(4) 0.033(4) -0.008(4) 0.001(3) -0.004(4)
C33 0.043(4) 0.042(4) 0.028(4) -0.003(3) 0.010(3) 0.000(3)
C34 0.045(5) 0.057(4) 0.026(4) 0.001(4) 0.005(3) -0.009(4)
C35 0.055(6) 0.074(5) 0.051(5) 0.003(4) 0.013(4) -0.009(4)
C36 0.055(6) 0.088(6) 0.081(7) 0.008(5) 0.034(5) 0.000(5)
C37 0.049(6) 0.098(7) 0.075(7) 0.016(6) 0.009(5) 0.005(5)
C38 0.070(6) 0.068(5) 0.044(5) 0.012(4) 0.002(5) 0.004(5)
C39 0.054(5) 0.053(4) 0.032(4) 0.003(4) 0.002(4) -0.003(4)
C40 0.048(5) 0.052(4) 0.031(4) 0.003(4) 0.003(4) -0.006(4)
C41 0.055(5) 0.051(4) 0.028(4) -0.007(3) 0.015(4) -0.006(4)
C42 0.071(6) 0.065(5) 0.043(5) 0.017(4) 0.015(4) -0.013(4)
C43 0.099(8) 0.141(8) 0.059(6) -0.002(6) 0.021(6) -0.044(6)
C44 0.166(11) 0.099(7) 0.120(10) 0.011(7) 0.087(8) 0.018(7)
C45 0.148(12) 0.208(13) 0.100(10) 0.065(9) 0.004(8) -0.103(10)
C46 0.125(11) 0.132(9) 0.143(12) 0.068(9) 0.045(10) -0.010(8)
C47 0.193(14) 0.104(8) 0.087(9) 0.045(7) 0.054(10) -0.003(8)
C48 0.127(12) 0.202(13) 0.134(12) 0.067(10) 0.012(9) -0.055(10)

loop_
_geom_bond_atom_site_label_1
_geom_bond_atom_site_label_2
_geom_bond_distance
_geom_bond_site_symmetry_2
_geom_bond_publ_flag
Eu1 N2 2.732(6) . ?
Eu1 Cl 2.7941(17) . ?
Eu1 C32 2.799(6) . ?
Eu1 C31 2.815(6) . ?
Eu1 C24 2.852(6) . ?
Eu1 C30 2.876(6) . ?
Eu1 C8 2.886(6) . ?
Eu1 C25 2.906(6) . ?
Eu1 C9 2.929(6) . ?
Eu1 C16 2.979(6) . ?
Eu1 C14 3.058(6) . ?
Eu1 C15 3.104(6) . ?
Eu2 N1 2.761(6) 3_656 ?
Eu2 Cl 2.8034(19) . ?
Eu2 C41 2.816(6) . ?
Eu2 C33 2.824(6) . ?
Eu2 C34 2.835(6) . ?
Eu2 C40 2.872(7) . ?
Eu2 C39 2.880(6) . ?
Eu2 C16 2.885(6) 3_656 ?
Eu2 C8 2.894(6) 3_656 ?
Eu2 C9 2.931(7) 3_656 ?
Eu2 C15 2.950(6) 3_656 ?
Eu2 C14 2.962(6) 3_656 ?
Si1 N1 1.753(6) . ?
Si1 C5 1.859(8) . ?
Si1 C6 1.862(8) . ?
Si1 C7 1.872(7) . ?
Si1 Eu2 3.588(2) 3_656 ?
Si2 N2 1.756(6) . ?
Si2 C22 1.853(8) . ?
Si2 C23 1.860(7) . ?
Si2 C21 1.863(9) . ?
Si3 N3 1.710(7) . ?
Si3 C42 1.843(7) . ?
Si3 C43 1.867(9) . ?
Si3 C44 1.873(9) . ?
N1 C1 1.442(10) . ?
N1 C4 1.531(10) . ?
N1 Eu2 2.761(6) 3_656 ?
N2 C20 1.477(9) . ?
N2 C17 1.518(10) . ?
N3 C48 1.375(12) . ?
N3 C45 1.446(11) . ?
C1 C2 1.532(14) . ?
C2 C3 1.488(16) . ?
C3 C4 1.488(13) . ?
C7 C8 1.527(8) . ?
C8 C16 1.417(8) . ?
C8 C9 1.418(9) . ?
C8 Eu2 2.894(6) 3_656 ?
C9 C10 1.426(9) . ?
C9 C14 1.441(8) . ?
C9 Eu2 2.931(7) 3_656 ?
C10 C11 1.358(9) . ?
C11 C12 1.392(9) . ?
C12 C13 1.377(9) . ?
C13 C14 1.451(9) . ?
C14 C15 1.428(9) . ?
C14 Eu2 2.962(6) 3_656 ?
C15 C16 1.405(8) . ?
C15 C15 1.522(11) 3_656 ?
C15 Eu2 2.950(6) 3_656 ?
C16 Eu2 2.885(6) 3_656 ?
C17 C18 1.459(14) . ?
C18 C19 1.468(14) . ?
C19 C20 1.504(11) . ?
C23 C24 1.514(9) . ?
C24 C25 1.420(10) . ?
C24 C32 1.432(9) . ?
C25 C26 1.426(10) . ?
C25 C30 1.445(8) . ?
C26 C27 1.365(10) . ?
C27 C28 1.388(9) . ?
C28 C29 1.362(9) . ?
C29 C30 1.432(9) . ?
C30 C31 1.440(9) . ?
C31 C32 1.418(9) . ?
C31 C33 1.468(8) . ?
C33 C34 1.429(9) . ?
C33 C41 1.435(8) . ?
C34 C35 1.413(9) . ?
C34 C39 1.444(8) . ?
C35 C36 1.362(10) . ?
C36 C37 1.412(10) . ?
C37 C38 1.366(10) . ?
C38 C39 1.423(10) . ?
C39 C40 1.410(9) . ?
C40 C41 1.426(9) . ?
C40 C42 1.517(9) . ?
C45 C46 1.414(13) . ?
C46 C47 1.488(14) . ?
C47 C48 1.480(13) . ?
C51 C52 1.435(16) . ?
C51 C56 1.465(16) . ?
C51 C57 1.495(16) . ?
C52 C53 1.505(16) . ?
C53 C54 1.457(16) . ?
C54 C55 1.380(15) . ?
C55 C56 1.400(15) . ?
C56 C57 1.93(3) . ?
C111 C113 1.44(3) 3_556 ?
C111 C112 1.468(16) . ?
C112 C113 1.463(15) . ?
C113 C111 1.44(3) 3_556 ?
